data_1536867
loop_
_publ_author_name
'Kopelev, N.S.'
'Oskolok, K.V.'
'Popov, A.I.'
'Val'kovskii, M.D.'

_publ_section_title
;
 Synthesis and properties of cesium and sodium cuprates
;
_journal_name_full 'Zhurnal Neorganicheskoi Khimii'
_journal_page_first 2746
_journal_page_last 2752
_journal_volume 36
_journal_year 1991
_chemical_formula_sum 'Cs2 Cu O2'
_space_group_IT_number 139
_symmetry_space_group_name_Hall '-I 4 2'
_symmetry_space_group_name_H-M 'I 4/m m m'
_cell_angle_alpha 90
_cell_angle_beta 90
_cell_angle_gamma 90
_cell_formula_units_Z 2
_cell_length_a 3.977
_cell_length_b 3.977
_cell_length_c 14.559
_cell_volume 230.273
_citation_journal_id_ASTM ZNOKAQ
_cod_data_source_file Kopelev_ZNOKAQ_1991_1229.cif
_cod_data_source_block Cs2Cu1O2
_cod_original_cell_volume 230.2728
_cod_original_formula_sum 'Cs2 Cu1 O2'
_cod_database_code 1536867

loop_
_symmetry_equiv_pos_as_xyz
x,y,z
-y,x,z
-x,-y,z
y,-x,z
x,-y,-z
y,x,-z
-x,y,-z
-y,-x,-z
-x,-y,-z
y,-x,-z
x,y,-z
-y,x,-z
-x,y,z
-y,-x,z
x,-y,z
y,x,z
x+1/2,y+1/2,z+1/2
-y+1/2,x+1/2,z+1/2
-x+1/2,-y+1/2,z+1/2
y+1/2,-x+1/2,z+1/2
x+1/2,-y+1/2,-z+1/2
y+1/2,x+1/2,-z+1/2
-x+1/2,y+1/2,-z+1/2
-y+1/2,-x+1/2,-z+1/2
-x+1/2,-y+1/2,-z+1/2
y+1/2,-x+1/2,-z+1/2
x+1/2,y+1/2,-z+1/2
-y+1/2,x+1/2,-z+1/2
-x+1/2,y+1/2,z+1/2
-y+1/2,-x+1/2,z+1/2
x+1/2,-y+1/2,z+1/2
y+1/2,x+1/2,z+1/2

loop_
_atom_site_label
_atom_site_type_symbol
_atom_site_fract_x
_atom_site_fract_y
_atom_site_fract_z
_atom_site_occupancy
_atom_site_U_iso_or_equiv
Cu1 Cu+2 0 0 0 1 0.0
O1 O-2 0.5 0 0 1 0.0
Cs1 Cs+1 0.5 0 0.25 1 0.0
